data_4080242
loop_
_publ_author_name
'Tao, Xin'
'Gao, Wei'
'Huo, Hang'
'Mu, Ying'

_publ_section_title
;
 AchiralCs-Symmetric Half-Sandwich Scandium(III) Complexes with
 Imine--Cyclopentadienyl Ligands Catalyze Isotactic Polymerization of
 1-Hexene
;
_journal_issue 5
_journal_name_full Organometallics
_journal_page_first 1287
_journal_paper_doi 10.1021/om301026e
_journal_volume 32
_journal_year 2013
_chemical_formula_sum 'C24.5 H27 Cl3 N Sc'
_chemical_formula_weight 486.78
_chemical_name_systematic
; 
 ? 
;
_space_group_IT_number 15
_symmetry_cell_setting monoclinic
_symmetry_space_group_name_Hall '-C 2yc'
_symmetry_space_group_name_H-M 'C 1 2/c 1'
_atom_sites_solution_hydrogens geom
_atom_sites_solution_primary direct
_atom_sites_solution_secondary difmap
_audit_creation_method SHELXL-97
_cell_angle_alpha 90.00
_cell_angle_beta 103.303(2)
_cell_angle_gamma 90.00
_cell_formula_units_Z 8
_cell_length_a 18.949(2)
_cell_length_b 14.6979(17)
_cell_length_c 17.889(2)
_cell_measurement_reflns_used 5150
_cell_measurement_temperature 185(2)
_cell_measurement_theta_max 26.05
_cell_measurement_theta_min 2.26
_cell_volume 4848.6(9)
_computing_cell_refinement 'Bruker SMART'
_computing_data_collection 'Bruker SMART'
_computing_data_reduction 'Bruker SAINT'
_computing_molecular_graphics 'Bruker SHELXTL'
_computing_publication_material 'Bruker SHELXTL'
_computing_structure_refinement 'SHELXL-97 (Sheldrick, 1997)'
_computing_structure_solution 'SHELXS-97 (Sheldrick, 1990)'
_diffrn_ambient_temperature 185(2)
_diffrn_measured_fraction_theta_full 0.990
_diffrn_measured_fraction_theta_max 0.990
_diffrn_measurement_device_type 'CCD area detector'
_diffrn_measurement_method 'phi and omega scan'
_diffrn_radiation_monochromator graphite
_diffrn_radiation_source 'fine-focus sealed tube'
_diffrn_radiation_type MoK\a
_diffrn_radiation_wavelength 0.71073
_diffrn_reflns_av_R_equivalents 0.0427
_diffrn_reflns_av_sigmaI/netI 0.0438
_diffrn_reflns_limit_h_max 22
_diffrn_reflns_limit_h_min -23
_diffrn_reflns_limit_k_max 18
_diffrn_reflns_limit_k_min -15
_diffrn_reflns_limit_l_max 22
_diffrn_reflns_limit_l_min -22
_diffrn_reflns_number 17718
_diffrn_reflns_theta_full 26.10
_diffrn_reflns_theta_max 26.10
_diffrn_reflns_theta_min 1.77
_exptl_absorpt_coefficient_mu 0.645
_exptl_absorpt_correction_T_max 0.9383
_exptl_absorpt_correction_T_min 0.9094
_exptl_absorpt_correction_type multi-scan
_exptl_absorpt_process_details 'SADABS; Bruker, 2000'
_exptl_crystal_colour yellow
_exptl_crystal_density_diffrn 1.334
_exptl_crystal_density_method 'not measured'
_exptl_crystal_description block
_exptl_crystal_F_000 2024
_exptl_crystal_size_max 0.15
_exptl_crystal_size_mid 0.13
_exptl_crystal_size_min 0.10
_refine_diff_density_max 0.949
_refine_diff_density_min -0.778
_refine_diff_density_rms 0.092
_refine_ls_extinction_method none
_refine_ls_goodness_of_fit_ref 1.143
_refine_ls_hydrogen_treatment constr
_refine_ls_matrix_type full
_refine_ls_number_parameters 273
_refine_ls_number_reflns 4779
_refine_ls_number_restraints 0
_refine_ls_restrained_S_all 1.143
_refine_ls_R_factor_all 0.1033
_refine_ls_R_factor_gt 0.0873
_refine_ls_shift/su_max 0.000
_refine_ls_shift/su_mean 0.000
_refine_ls_structure_factor_coef Fsqd
_refine_ls_weighting_details 'calc w=1/[\s^2^(Fo^2^)+(0.0620P)^2^+40.3052P] where P=(Fo^2^+2Fc^2^)/3'
_refine_ls_weighting_scheme calc
_refine_ls_wR_factor_gt 0.1968
_refine_ls_wR_factor_ref 0.2046
_reflns_number_gt 3894
_reflns_number_total 4779
_reflns_threshold_expression >2sigma(I)
_cod_data_source_file om301026e_si_001.cif
_cod_data_source_block complex_2c
_cod_depositor_comments
;
The following automatic conversions were performed:

'_symmetry_cell_setting' value 'Monoclinic' changed to 'monoclinic'
according to /home/saulius/struct/CIF-dictionaries/cif_core.dic
dictionary named 'cif_core.dic' version 2.4.2 from 2011-04-26.

Automatic conversion script
Id: cif_fix_values 1891 2012-01-12 08:04:46Z andrius 
;
_cod_original_cell_volume 4848.7(10)
_cod_original_sg_symbol_H-M C2/c
_cod_original_formula_sum 'C24.50 H27 Cl3 N Sc'
_cod_database_code 4080242

loop_
_symmetry_equiv_pos_as_xyz
'x, y, z'
'-x, y, -z+1/2'
'x+1/2, y+1/2, z'
'-x+1/2, y+1/2, -z+1/2'
'-x, -y, -z'
'x, -y, z-1/2'
'-x+1/2, -y+1/2, -z'
'x+1/2, -y+1/2, z-1/2'

loop_
_atom_site_label
_atom_site_type_symbol
_atom_site_fract_x
_atom_site_fract_y
_atom_site_fract_z
_atom_site_U_iso_or_equiv
_atom_site_adp_type
_atom_site_occupancy
_atom_site_symmetry_multiplicity
_atom_site_calc_flag
_atom_site_refinement_flags
C1 C 0.1141(2) 0.3362(3) 0.0717(2) 0.0230(10) Uani 1 1 d .
C2 C 0.0649(2) 0.3823(3) 0.1085(3) 0.0275(10) Uani 1 1 d .
C3 C 0.0705(3) 0.4767(4) 0.0946(3) 0.0345(12) Uani 1 1 d .
C4 C 0.1236(3) 0.4885(3) 0.0509(3) 0.0357(12) Uani 1 1 d .
C5 C 0.1495(3) 0.4019(3) 0.0352(3) 0.0303(11) Uani 1 1 d .
C6 C 0.0148(3) 0.3366(4) 0.1501(3) 0.0435(14) Uani 1 1 d .
H6A H -0.0091 0.3826 0.1753 0.065 Uiso 1 1 calc R
H6B H 0.0426 0.2952 0.1889 0.065 Uiso 1 1 calc R
H6C H -0.0218 0.3020 0.1135 0.065 Uiso 1 1 calc R
C7 C 0.0258(3) 0.5513(4) 0.1189(4) 0.0513(16) Uani 1 1 d .
H7A H -0.0126 0.5698 0.0749 0.077 Uiso 1 1 calc R
H7B H 0.0570 0.6037 0.1374 0.077 Uiso 1 1 calc R
H7C H 0.0041 0.5290 0.1601 0.077 Uiso 1 1 calc R
C8 C 0.1448(4) 0.5776(4) 0.0204(4) 0.0611(19) Uani 1 1 d .
H8A H 0.1113 0.5915 -0.0287 0.092 Uiso 1 1 calc R
H8B H 0.1943 0.5731 0.0129 0.092 Uiso 1 1 calc R
H8C H 0.1426 0.6262 0.0573 0.092 Uiso 1 1 calc R
C9 C 0.2035(3) 0.3833(4) -0.0123(3) 0.0456(14) Uani 1 1 d .
H9A H 0.2136 0.3178 -0.0120 0.068 Uiso 1 1 calc R
H9B H 0.2485 0.4163 0.0092 0.068 Uiso 1 1 calc R
H9C H 0.1838 0.4034 -0.0652 0.068 Uiso 1 1 calc R
C10 C 0.1173(2) 0.2365(3) 0.0612(3) 0.0239(10) Uani 1 1 d .
C11 C 0.0785(3) 0.2013(4) -0.0080(3) 0.0382(13) Uani 1 1 d .
H11 H 0.0526 0.2418 -0.0459 0.046 Uiso 1 1 calc R
C12 C 0.0761(3) 0.1092(4) -0.0234(3) 0.0452(14) Uani 1 1 d .
H12 H 0.0491 0.0872 -0.0714 0.054 Uiso 1 1 calc R
C13 C 0.1130(3) 0.0493(4) 0.0309(3) 0.0371(12) Uani 1 1 d .
H13 H 0.1108 -0.0142 0.0209 0.045 Uiso 1 1 calc R
C14 C 0.1528(3) 0.0821(3) 0.0995(3) 0.0327(11) Uani 1 1 d .
H14 H 0.1783 0.0406 0.1369 0.039 Uiso 1 1 calc R
C15 C 0.1565(2) 0.1753(3) 0.1155(3) 0.0253(10) Uani 1 1 d .
C16 C 0.2057(2) 0.2018(3) 0.1873(3) 0.0282(10) Uani 1 1 d .
H16 H 0.2279 0.1534 0.2195 0.034 Uiso 1 1 calc R
C17 C 0.2776(3) 0.2879(3) 0.2843(3) 0.0279(10) Uani 1 1 d .
C18 C 0.3505(3) 0.2919(3) 0.2812(3) 0.0338(11) Uani 1 1 d .
C19 C 0.4013(3) 0.3049(4) 0.3503(3) 0.0400(13) Uani 1 1 d .
H19 H 0.4514 0.3083 0.3503 0.048 Uiso 1 1 calc R
C20 C 0.3799(3) 0.3130(4) 0.4190(3) 0.0424(14) Uani 1 1 d .
H20 H 0.4150 0.3239 0.4653 0.051 Uiso 1 1 calc R
C21 C 0.3081(3) 0.3053(4) 0.4202(3) 0.0374(12) Uani 1 1 d .
H21 H 0.2941 0.3100 0.4678 0.045 Uiso 1 1 calc R
C22 C 0.2553(3) 0.2908(3) 0.3533(3) 0.0314(11) Uani 1 1 d .
C23 C 0.3747(3) 0.2788(5) 0.2073(3) 0.0484(15) Uani 1 1 d .
H23A H 0.4258 0.2962 0.2150 0.073 Uiso 1 1 calc R
H23B H 0.3452 0.3169 0.1671 0.073 Uiso 1 1 calc R
H23C H 0.3690 0.2148 0.1919 0.073 Uiso 1 1 calc R
C24 C 0.1777(3) 0.2733(4) 0.3563(3) 0.0410(13) Uani 1 1 d .
H24A H 0.1662 0.2089 0.3456 0.061 Uiso 1 1 calc R
H24B H 0.1456 0.3109 0.3176 0.061 Uiso 1 1 calc R
H24C H 0.1709 0.2887 0.4074 0.061 Uiso 1 1 calc R
Cl1 Cl 0.15729(8) 0.49640(10) 0.28237(8) 0.0439(4) Uani 1 1 d .
Cl2 Cl 0.29668(8) 0.50036(11) 0.16836(10) 0.0519(4) Uani 1 1 d .
N1 N 0.2228(2) 0.2826(3) 0.2123(2) 0.0247(8) Uani 1 1 d .
Sc1 Sc 0.18714(5) 0.42486(6) 0.17430(5) 0.0257(3) Uani 1 1 d .
Cl3 Cl 0.0121(2) 0.9144(2) 0.8351(2) 0.1474(15) Uani 1 1 d .
C31 C 0.0000 0.9799(10) 0.7500 0.183(12) Uani 1 2 d S
H31A H -0.0428 1.0197 0.7463 0.219 Uiso 0.50 1 calc PR
H31B H 0.0428 1.0197 0.7537 0.219 Uiso 0.50 1 calc PR

loop_
_atom_site_aniso_label
_atom_site_aniso_U_11
_atom_site_aniso_U_22
_atom_site_aniso_U_33
_atom_site_aniso_U_23
_atom_site_aniso_U_13
_atom_site_aniso_U_12
C1 0.020(2) 0.027(2) 0.020(2) 0.0026(18) 0.0007(17) 0.0007(18)
C2 0.024(2) 0.029(3) 0.027(2) -0.005(2) 0.0016(19) 0.001(2)
C3 0.035(3) 0.032(3) 0.031(3) -0.007(2) -0.003(2) 0.004(2)
C4 0.044(3) 0.022(3) 0.034(3) 0.003(2) -0.005(2) -0.003(2)
C5 0.030(3) 0.032(3) 0.027(2) 0.002(2) 0.002(2) -0.005(2)
C6 0.033(3) 0.055(4) 0.045(3) 0.000(3) 0.013(2) 0.000(3)
C7 0.045(3) 0.044(4) 0.058(4) -0.013(3) -0.004(3) 0.017(3)
C8 0.077(5) 0.035(3) 0.063(4) 0.015(3) 0.000(4) -0.010(3)
C9 0.052(4) 0.053(4) 0.036(3) 0.000(3) 0.020(3) -0.010(3)
C10 0.017(2) 0.027(2) 0.028(2) -0.0017(19) 0.0049(18) -0.0010(18)
C11 0.040(3) 0.030(3) 0.037(3) -0.001(2) -0.007(2) 0.001(2)
C12 0.049(3) 0.034(3) 0.043(3) -0.010(2) -0.008(3) -0.001(3)
C13 0.039(3) 0.022(3) 0.049(3) -0.006(2) 0.007(2) -0.002(2)
C14 0.029(3) 0.028(3) 0.040(3) 0.004(2) 0.006(2) 0.001(2)
C15 0.020(2) 0.029(3) 0.028(2) 0.0011(19) 0.0095(18) 0.0015(19)
C16 0.024(2) 0.033(3) 0.028(2) 0.005(2) 0.0050(19) 0.005(2)
C17 0.027(2) 0.028(3) 0.027(2) 0.0004(19) 0.0024(19) 0.006(2)
C18 0.030(3) 0.030(3) 0.038(3) -0.001(2) 0.000(2) 0.005(2)
C19 0.029(3) 0.037(3) 0.047(3) -0.003(2) -0.005(2) 0.004(2)
C20 0.049(3) 0.030(3) 0.035(3) -0.004(2) -0.017(3) 0.005(2)
C21 0.050(3) 0.032(3) 0.028(3) 0.001(2) 0.003(2) 0.008(2)
C22 0.035(3) 0.024(2) 0.032(3) 0.003(2) 0.002(2) 0.009(2)
C23 0.031(3) 0.068(4) 0.048(3) -0.006(3) 0.012(3) 0.002(3)
C24 0.042(3) 0.052(4) 0.032(3) 0.003(2) 0.016(2) 0.004(3)
Cl1 0.0493(8) 0.0467(8) 0.0337(7) -0.0117(6) 0.0053(6) 0.0062(6)
Cl2 0.0366(8) 0.0533(9) 0.0638(9) 0.0012(7) 0.0078(7) -0.0178(7)
N1 0.0215(19) 0.031(2) 0.0207(18) 0.0002(16) 0.0029(15) 0.0022(16)
Sc1 0.0239(5) 0.0251(5) 0.0261(5) -0.0030(4) 0.0018(3) -0.0016(4)
Cl3 0.149(3) 0.125(3) 0.201(4) -0.039(2) 0.108(3) -0.055(2)
C31 0.101(12) 0.048(8) 0.34(3) 0.000 -0.070(16) 0.000

loop_
_atom_type_symbol
_atom_type_description
_atom_type_scat_dispersion_real
_atom_type_scat_dispersion_imag
_atom_type_scat_source
C C 0.0033 0.0016 'International Tables Vol C Tables 4.2.6.8 and 6.1.1.4'
H H 0.0000 0.0000 'International Tables Vol C Tables 4.2.6.8 and 6.1.1.4'
N N 0.0061 0.0033 'International Tables Vol C Tables 4.2.6.8 and 6.1.1.4'
Cl Cl 0.1484 0.1585 'International Tables Vol C Tables 4.2.6.8 and 6.1.1.4'
Sc Sc 0.2519 0.3716 'International Tables Vol C Tables 4.2.6.8 and 6.1.1.4'

loop_
_geom_angle_atom_site_label_1
_geom_angle_atom_site_label_2
_geom_angle_atom_site_label_3
_geom_angle
_geom_angle_site_symmetry_1
C5 C1 C2 108.5(4) .
C5 C1 C10 125.3(4) .
C2 C1 C10 125.3(4) .
C5 C1 Sc1 74.5(3) .
C2 C1 Sc1 73.4(3) .
C10 C1 Sc1 126.7(3) .
C3 C2 C1 107.4(4) .
C3 C2 C6 127.5(5) .
C1 C2 C6 125.0(5) .
C3 C2 Sc1 74.3(3) .
C1 C2 Sc1 72.2(3) .
C6 C2 Sc1 121.2(3) .
C2 C3 C4 107.9(4) .
C2 C3 C7 126.3(5) .
C4 C3 C7 125.8(5) .
C2 C3 Sc1 71.9(3) .
C4 C3 Sc1 72.6(3) .
C7 C3 Sc1 123.2(3) .
C5 C4 C3 108.8(4) .
C5 C4 C8 125.1(5) .
C3 C4 C8 125.9(5) .
C5 C4 Sc1 73.4(3) .
C3 C4 Sc1 73.7(3) .
C8 C4 Sc1 122.8(4) .
C4 C5 C1 107.3(4) .
C4 C5 C9 126.2(5) .
C1 C5 C9 126.5(5) .
C4 C5 Sc1 73.0(3) .
C1 C5 Sc1 71.6(3) .
C9 C5 Sc1 121.6(3) .
C2 C6 H6A 109.5 .
C2 C6 H6B 109.5 .
H6A C6 H6B 109.5 .
C2 C6 H6C 109.5 .
H6A C6 H6C 109.5 .
H6B C6 H6C 109.5 .
C3 C7 H7A 109.5 .
C3 C7 H7B 109.5 .
H7A C7 H7B 109.5 .
C3 C7 H7C 109.5 .
H7A C7 H7C 109.5 .
H7B C7 H7C 109.5 .
C4 C8 H8A 109.5 .
C4 C8 H8B 109.5 .
H8A C8 H8B 109.5 .
C4 C8 H8C 109.5 .
H8A C8 H8C 109.5 .
H8B C8 H8C 109.5 .
C5 C9 H9A 109.5 .
C5 C9 H9B 109.5 .
H9A C9 H9B 109.5 .
C5 C9 H9C 109.5 .
H9A C9 H9C 109.5 .
H9B C9 H9C 109.5 .
C11 C10 C15 117.8(4) .
C11 C10 C1 117.0(4) .
C15 C10 C1 125.2(4) .
C12 C11 C10 122.1(5) .
C12 C11 H11 119.0 .
C10 C11 H11 119.0 .
C13 C12 C11 119.9(5) .
C13 C12 H12 120.1 .
C11 C12 H12 120.1 .
C14 C13 C12 119.5(5) .
C14 C13 H13 120.2 .
C12 C13 H13 120.2 .
C13 C14 C15 121.2(5) .
C13 C14 H14 119.4 .
C15 C14 H14 119.4 .
C14 C15 C10 119.5(4) .
C14 C15 C16 115.8(4) .
C10 C15 C16 124.6(4) .
N1 C16 C15 127.9(4) .
N1 C16 H16 116.1 .
C15 C16 H16 116.1 .
C22 C17 C18 122.6(4) .
C22 C17 N1 119.0(4) .
C18 C17 N1 118.4(4) .
C19 C18 C17 117.2(5) .
C19 C18 C23 120.5(5) .
C17 C18 C23 122.2(4) .
C20 C19 C18 121.0(5) .
C20 C19 H19 119.5 .
C18 C19 H19 119.5 .
C21 C20 C19 120.1(5) .
C21 C20 H20 119.9 .
C19 C20 H20 119.9 .
C20 C21 C22 121.3(5) .
C20 C21 H21 119.3 .
C22 C21 H21 119.3 .
C21 C22 C17 117.6(5) .
C21 C22 C24 120.8(5) .
C17 C22 C24 121.5(4) .
C18 C23 H23A 109.5 .
C18 C23 H23B 109.5 .
H23A C23 H23B 109.5 .
C18 C23 H23C 109.5 .
H23A C23 H23C 109.5 .
H23B C23 H23C 109.5 .
C22 C24 H24A 109.5 .
C22 C24 H24B 109.5 .
H24A C24 H24B 109.5 .
C22 C24 H24C 109.5 .
H24A C24 H24C 109.5 .
H24B C24 H24C 109.5 .
C16 N1 C17 115.3(4) .
C16 N1 Sc1 135.9(3) .
C17 N1 Sc1 108.7(3) .
N1 Sc1 Cl2 104.00(11) .
N1 Sc1 Cl1 105.99(11) .
Cl2 Sc1 Cl1 101.72(6) .
N1 Sc1 C1 78.97(14) .
Cl2 Sc1 C1 124.91(12) .
Cl1 Sc1 C1 130.91(12) .
N1 Sc1 C2 95.40(15) .
Cl2 Sc1 C2 147.60(13) .
Cl1 Sc1 C2 97.43(12) .
C1 Sc1 C2 34.36(15) .
N1 Sc1 C4 132.75(15) .
Cl2 Sc1 C4 92.00(14) .
Cl1 Sc1 C4 113.87(14) .
C1 Sc1 C4 56.06(16) .
C2 Sc1 C4 56.17(17) .
N1 Sc1 C5 100.14(15) .
Cl2 Sc1 C5 94.12(13) .
Cl1 Sc1 C5 144.89(13) .
C1 Sc1 C5 33.91(16) .
C2 Sc1 C5 56.58(16) .
C4 Sc1 C5 33.62(17) .
N1 Sc1 C3 129.03(16) .
Cl2 Sc1 C3 120.46(14) .
Cl1 Sc1 C3 89.08(13) .
C1 Sc1 C3 56.23(16) .
C2 Sc1 C3 33.73(17) .
C4 Sc1 C3 33.66(19) .
C5 Sc1 C3 56.02(17) .
Cl3 C31 Cl3 114.1(8) 2_556
Cl3 C31 H31A 108.7 2_556
Cl3 C31 H31A 108.7 .
Cl3 C31 H31B 108.7 2_556
Cl3 C31 H31B 108.7 .
H31A C31 H31B 107.6 .

loop_
_geom_bond_atom_site_label_1
_geom_bond_atom_site_label_2
_geom_bond_distance
_geom_bond_site_symmetry_2
C1 C5 1.418(7) .
C1 C2 1.429(7) .
C1 C10 1.480(6) .
C1 Sc1 2.412(4) .
C2 C3 1.418(7) .
C2 C6 1.493(7) .
C2 Sc1 2.427(5) .
C3 C4 1.419(8) .
C3 C7 1.509(7) .
C3 Sc1 2.459(5) .
C4 C5 1.415(7) .
C4 C8 1.509(8) .
C4 Sc1 2.444(5) .
C5 C9 1.498(7) .
C5 Sc1 2.450(5) .
C6 H6A 0.9800 .
C6 H6B 0.9800 .
C6 H6C 0.9800 .
C7 H7A 0.9800 .
C7 H7B 0.9800 .
C7 H7C 0.9800 .
C8 H8A 0.9800 .
C8 H8B 0.9800 .
C8 H8C 0.9800 .
C9 H9A 0.9800 .
C9 H9B 0.9800 .
C9 H9C 0.9800 .
C10 C11 1.386(7) .
C10 C15 1.405(6) .
C11 C12 1.380(8) .
C11 H11 0.9500 .
C12 C13 1.376(8) .
C12 H12 0.9500 .
C13 C14 1.372(7) .
C13 H13 0.9500 .
C14 C15 1.398(7) .
C14 H14 0.9500 .
C15 C16 1.456(6) .
C16 N1 1.285(6) .
C16 H16 0.9500 .
C17 C22 1.394(7) .
C17 C18 1.397(7) .
C17 N1 1.458(5) .
C18 C19 1.395(7) .
C18 C23 1.507(8) .
C19 C20 1.385(8) .
C19 H19 0.9500 .
C20 C21 1.370(8) .
C20 H20 0.9500 .
C21 C22 1.387(7) .
C21 H21 0.9500 .
C22 C24 1.505(7) .
C23 H23A 0.9800 .
C23 H23B 0.9800 .
C23 H23C 0.9800 .
C24 H24A 0.9800 .
C24 H24B 0.9800 .
C24 H24C 0.9800 .
Cl1 Sc1 2.3804(16) .
Cl2 Sc1 2.3776(17) .
N1 Sc1 2.254(4) .
Cl3 C31 1.771(8) .
C31 Cl3 1.771(8) 2_556
C31 H31A 0.9900 .
C31 H31B 0.9900 .
